data_2201329
loop_
_publ_author_name
'Bond, Andrew D.'
'Davies, John E.'

_publ_section_title
;
 (Trimethylsilyl)acetylene
;
_journal_issue 7
_journal_name_full 'Acta Crystallographica Section E'
_journal_page_first o777
_journal_page_last o778
_journal_paper_doi 10.1107/S1600536802010875
_journal_volume 58
_journal_year 2002
_chemical_formula_iupac 'C5 H10 Si'
_chemical_formula_moiety 'C5 H10 Si'
_chemical_formula_sum 'C5 H10 Si'
_chemical_formula_weight 98.22
_chemical_melting_point 265
_chemical_name_common (Trimethylsilyl)acetylene
_space_group_IT_number 4
_symmetry_cell_setting monoclinic
_symmetry_space_group_name_Hall 'P 2yb'
_symmetry_space_group_name_H-M 'P 1 21 1'
_atom_sites_solution_hydrogens geom
_atom_sites_solution_primary direct
_atom_sites_solution_secondary difmap
_cell_angle_alpha 90.00
_cell_angle_beta 91.310(10)
_cell_angle_gamma 90.00
_cell_formula_units_Z 6
_cell_length_a 10.868(2)
_cell_length_b 5.7420(10)
_cell_length_c 17.190(2)
_cell_measurement_reflns_used 16948
_cell_measurement_temperature 150(2)
_cell_measurement_theta_max 27.48
_cell_measurement_theta_min 1.00
_cell_volume 1072.4(3)
_computing_cell_refinement 'HKL SCALEPACK (Otwinowski & Minor, 1997)'
_computing_data_collection 'COLLECT (Nonius, 1998)'
_computing_data_reduction 'HKL DENZO and SCALEPACK'
_computing_molecular_graphics 'XP (Sheldrick, 1993)'
_computing_publication_material SHELXL97
_computing_structure_refinement 'SHELXL97 (Sheldrick, 1997)'
_computing_structure_solution 'SIR92 (Altomare et al., 1994)'
_diffrn_ambient_temperature 150(2)
_diffrn_measured_fraction_theta_full 0.837
_diffrn_measured_fraction_theta_max 0.837
_diffrn_measurement_device_type 'Nonius KappaCCD'
_diffrn_measurement_method 'Thin-slice \w and \f'
_diffrn_radiation_monochromator graphite
_diffrn_radiation_source 'fine-focus sealed tube'
_diffrn_radiation_type MoK\a
_diffrn_radiation_wavelength 0.7107
_diffrn_reflns_av_R_equivalents 0.0687
_diffrn_reflns_av_sigmaI/netI 0.0726
_diffrn_reflns_limit_h_max 9
_diffrn_reflns_limit_h_min -13
_diffrn_reflns_limit_k_max 7
_diffrn_reflns_limit_k_min -5
_diffrn_reflns_limit_l_max 22
_diffrn_reflns_limit_l_min -21
_diffrn_reflns_number 5343
_diffrn_reflns_theta_full 27.46
_diffrn_reflns_theta_max 27.46
_diffrn_reflns_theta_min 3.56
_diffrn_standards_number 0
_exptl_absorpt_coefficient_mu 0.209
_exptl_absorpt_correction_type none
_exptl_crystal_colour colourless
_exptl_crystal_density_diffrn 0.912
_exptl_crystal_density_method 'not measured'
_exptl_crystal_description cylinder
_exptl_crystal_F_000 324
_exptl_crystal_size_rad 0.15
_refine_diff_density_max 1.532
_refine_diff_density_min -0.517
_refine_ls_abs_structure_details 'Flack (1983), 860 Friedel pairs'
_refine_ls_abs_structure_Flack -0.1(4)
_refine_ls_extinction_method none
_refine_ls_goodness_of_fit_ref 1.042
_refine_ls_hydrogen_treatment constr
_refine_ls_matrix_type full
_refine_ls_number_parameters 177
_refine_ls_number_reflns 3566
_refine_ls_number_restraints 25
_refine_ls_restrained_S_all 1.042
_refine_ls_R_factor_all 0.1091
_refine_ls_R_factor_gt 0.0961
_refine_ls_shift/su_max <0.001
_refine_ls_shift/su_mean 0.000
_refine_ls_structure_factor_coef Fsqd
_refine_ls_weighting_details 'calc w = 1/[\s^2^(Fo^2^)+(0.1617P)^2^+1.4254P] where P  = (Fo^2^+2Fc^2^)/3'
_refine_ls_weighting_scheme calc
_refine_ls_wR_factor_gt 0.2587
_refine_ls_wR_factor_ref 0.2726
_reflns_number_gt 2955
_reflns_number_total 3566
_reflns_threshold_expression I>2\s(I)
_cod_data_source_file cf6185.cif
_cod_data_source_block I
_cod_original_sg_symbol_H-M 'P 21'
_cod_database_code 2201329
_cod_database_fobs_code 2201329

loop_
_symmetry_equiv_pos_as_xyz
'x, y, z'
'-x, y+1/2, -z'

loop_
_atom_site_label
_atom_site_fract_x
_atom_site_fract_y
_atom_site_fract_z
_atom_site_U_iso_or_equiv
_atom_site_adp_type
_atom_site_calc_flag
_atom_site_refinement_flags
_atom_site_occupancy
_atom_site_disorder_assembly
_atom_site_disorder_group
_atom_site_type_symbol
Si1A 0.77397(12) 0.2544(3) 0.59596(8) 0.0386(4) Uani d D 1 . . Si
C1A 0.6713(6) 0.0708(11) 0.6558(4) 0.0554(16) Uani d D 1 . . C
H1AA 0.7212 -0.0207 0.6929 0.106(7) Uiso calc R 1 . . H
H1AB 0.6239 -0.0346 0.6218 0.106(7) Uiso calc R 1 . . H
H1AC 0.6149 0.1709 0.6843 0.106(7) Uiso calc R 1 . . H
C2A 0.8694(6) 0.0753(12) 0.5309(4) 0.0584(17) Uani d D 1 . . C
H2AA 0.9033 -0.0577 0.5599 0.106(7) Uiso calc R 1 . . H
H2AB 0.9369 0.1702 0.5112 0.106(7) Uiso calc R 1 . . H
H2AC 0.8184 0.0188 0.4870 0.106(7) Uiso calc R 1 . . H
C3A 0.8712(7) 0.4445(13) 0.6599(4) 0.072(2) Uani d D 1 . . C
H3AA 0.9167 0.3483 0.6978 0.106(7) Uiso calc R 1 . . H
H3AB 0.8186 0.5543 0.6875 0.106(7) Uiso calc R 1 . . H
H3AC 0.9294 0.5311 0.6282 0.106(7) Uiso calc R 1 . . H
C4A 0.6767(5) 0.4434(10) 0.5356(3) 0.0428(13) Uani d D 1 . . C
C5A 0.6078(6) 0.5668(11) 0.4989(4) 0.0495(15) Uani d D 1 . . C
H5A 0.5532 0.6646 0.4698 0.085(15) Uiso calc R 1 . . H
Si1B 0.27337(12) -0.2583(3) 0.73718(8) 0.0388(4) Uani d D 1 . . Si
C1B 0.1643(6) -0.0761(12) 0.6804(4) 0.0560(16) Uani d D 1 . . C
H1BA 0.2091 0.0121 0.6413 0.106(7) Uiso calc R 1 . . H
H1BB 0.1231 0.0323 0.7154 0.106(7) Uiso calc R 1 . . H
H1BC 0.1028 -0.1758 0.6545 0.106(7) Uiso calc R 1 . . H
C2B 0.3760(6) -0.0761(13) 0.7980(4) 0.0606(18) Uani d D 1 . . C
H2BA 0.4414 -0.0122 0.7660 0.106(7) Uiso calc R 1 . . H
H2BB 0.4125 -0.1707 0.8400 0.106(7) Uiso calc R 1 . . H
H2BC 0.3287 0.0519 0.8203 0.106(7) Uiso calc R 1 . . H
C3B 0.3628(7) -0.4493(13) 0.6718(4) 0.072(2) Uani d D 1 . . C
H3BA 0.4060 -0.3532 0.6341 0.106(7) Uiso calc R 1 . . H
H3BB 0.3066 -0.5559 0.6442 0.106(7) Uiso calc R 1 . . H
H3BC 0.4228 -0.5393 0.7028 0.106(7) Uiso calc R 1 . . H
C4B 0.1828(5) -0.4429(10) 0.8016(3) 0.0420(13) Uani d D 1 . . C
C5B 0.1204(6) -0.5687(12) 0.8398(4) 0.0606(17) Uani d D 1 . . C
H5B 0.0709 -0.6686 0.8700 0.085(15) Uiso calc R 1 . . H
Si1C 0.73769(14) 0.2579(3) 0.92845(8) 0.0456(4) Uani d D 1 . . Si
C1C 0.6347(7) 0.0704(13) 0.9848(4) 0.0638(19) Uani d D 1 . . C
H1CA 0.5789 0.1678 1.0148 0.106(7) Uiso calc R 1 . . H
H1CB 0.6839 -0.0275 1.0203 0.106(7) Uiso calc R 1 . . H
H1CC 0.5865 -0.0288 0.9491 0.106(7) Uiso calc R 1 . . H
C2C 0.8319(7) 0.4425(13) 0.9946(4) 0.0652(19) Uani d D 1 . . C
H2CA 0.7780 0.5276 1.0296 0.106(7) Uiso calc R 1 . . H
H2CB 0.8792 0.5536 0.9641 0.106(7) Uiso calc R 1 . . H
H2CC 0.8885 0.3442 1.0254 0.106(7) Uiso calc R 1 . . H
C3C 0.6474(7) 0.4375(14) 0.8580(4) 0.067(2) Uani d D 1 . . C
H3CA 0.5876 0.5317 0.8860 0.106(7) Uiso calc R 1 . . H
H3CB 0.6038 0.3355 0.8209 0.106(7) Uiso calc R 1 . . H
H3CC 0.7030 0.5402 0.8299 0.106(7) Uiso calc R 1 . . H
C4C 0.8390(6) 0.0638(11) 0.8740(4) 0.0522(16) Uani d D 1 . . C
C5C 0.9011(7) -0.0681(13) 0.8393(4) 0.0643(19) Uani d D 1 . . C
H5C 0.9508 -0.1738 0.8114 0.085(15) Uiso calc R 1 . . H

loop_
_atom_site_aniso_label
_atom_site_aniso_U_11
_atom_site_aniso_U_22
_atom_site_aniso_U_33
_atom_site_aniso_U_12
_atom_site_aniso_U_13
_atom_site_aniso_U_23
Si1A 0.0366(8) 0.0334(8) 0.0456(7) -0.0001(12) -0.0055(5) 0.0035(9)
C1A 0.064(4) 0.047(4) 0.056(3) -0.004(3) 0.009(3) 0.001(3)
C2A 0.046(4) 0.051(4) 0.078(4) 0.008(3) 0.010(3) 0.012(4)
C3A 0.076(5) 0.054(4) 0.085(5) -0.012(4) -0.035(4) 0.012(4)
C4A 0.033(3) 0.043(3) 0.052(3) -0.006(3) -0.003(2) -0.008(3)
C5A 0.044(3) 0.039(3) 0.064(3) 0.006(3) -0.016(3) 0.003(3)
Si1B 0.0314(7) 0.0350(9) 0.0500(7) -0.0001(11) 0.0011(5) 0.0012(9)
C1B 0.051(4) 0.059(4) 0.058(4) -0.002(3) -0.012(3) 0.003(3)
C2B 0.052(4) 0.060(4) 0.070(4) -0.007(4) -0.006(3) 0.004(4)
C3B 0.088(6) 0.048(4) 0.081(5) 0.015(4) 0.042(4) 0.007(4)
C4B 0.034(3) 0.039(3) 0.053(3) 0.001(3) 0.001(2) -0.003(3)
C5B 0.054(4) 0.050(4) 0.078(4) 0.000(3) 0.011(3) 0.003(3)
Si1C 0.0543(10) 0.0375(9) 0.0449(7) 0.0076(10) 0.0018(6) -0.0007(9)
C1C 0.061(5) 0.060(4) 0.071(4) -0.004(4) 0.019(4) -0.002(4)
C2C 0.065(5) 0.057(4) 0.073(4) -0.003(4) -0.014(4) -0.006(4)
C3C 0.069(5) 0.079(5) 0.052(3) 0.026(4) -0.008(3) -0.010(4)
C4C 0.052(4) 0.052(4) 0.052(3) 0.009(3) 0.009(3) 0.007(3)
C5C 0.058(4) 0.058(4) 0.077(4) 0.011(4) 0.008(4) 0.003(4)

loop_
_atom_type_symbol
_atom_type_description
_atom_type_scat_dispersion_real
_atom_type_scat_dispersion_imag
_atom_type_scat_source
C C 0.0033 0.0016 'International Tables Vol C Tables 4.2.6.8 and 6.1.1.4'
H H 0.0000 0.0000 'International Tables Vol C Tables 4.2.6.8 and 6.1.1.4'
Si Si 0.0817 0.0704 'International Tables Vol C Tables 4.2.6.8 and 6.1.1.4'

loop_
_geom_angle_atom_site_label_1
_geom_angle_atom_site_label_2
_geom_angle_atom_site_label_3
_geom_angle
_geom_angle_publ_flag
C4A Si1A C2A 108.1(3) no
C4A Si1A C3A 107.5(3) no
C2A Si1A C3A 111.4(3) no
C4A Si1A C1A 107.8(3) no
C2A Si1A C1A 111.7(3) no
C3A Si1A C1A 110.2(3) no
Si1A C1A H1AA 109.5 no
Si1A C1A H1AB 109.5 no
H1AA C1A H1AB 109.5 no
Si1A C1A H1AC 109.5 no
H1AA C1A H1AC 109.5 no
H1AB C1A H1AC 109.5 no
Si1A C2A H2AA 109.5 no
Si1A C2A H2AB 109.5 no
H2AA C2A H2AB 109.5 no
Si1A C2A H2AC 109.5 no
H2AA C2A H2AC 109.5 no
H2AB C2A H2AC 109.5 no
Si1A C3A H3AA 109.5 no
Si1A C3A H3AB 109.5 no
H3AA C3A H3AB 109.5 no
Si1A C3A H3AC 109.5 no
H3AA C3A H3AC 109.5 no
H3AB C3A H3AC 109.5 no
C5A C4A Si1A 176.4(6) no
C4A C5A H5A 180.0 no
C4B Si1B C2B 108.2(3) no
C4B Si1B C1B 107.4(3) no
C2B Si1B C1B 110.6(3) no
C4B Si1B C3B 108.6(3) no
C2B Si1B C3B 111.1(4) no
C1B Si1B C3B 110.7(3) no
Si1B C1B H1BA 109.5 no
Si1B C1B H1BB 109.5 no
H1BA C1B H1BB 109.5 no
Si1B C1B H1BC 109.5 no
H1BA C1B H1BC 109.5 no
H1BB C1B H1BC 109.5 no
Si1B C2B H2BA 109.5 no
Si1B C2B H2BB 109.5 no
H2BA C2B H2BB 109.5 no
Si1B C2B H2BC 109.5 no
H2BA C2B H2BC 109.5 no
H2BB C2B H2BC 109.5 no
Si1B C3B H3BA 109.5 no
Si1B C3B H3BB 109.5 no
H3BA C3B H3BB 109.5 no
Si1B C3B H3BC 109.5 no
H3BA C3B H3BC 109.5 no
H3BB C3B H3BC 109.5 no
C5B C4B Si1B 176.1(6) no
C4B C5B H5B 180.0 no
C4C Si1C C1C 106.9(4) no
C4C Si1C C2C 109.4(3) no
C1C Si1C C2C 110.3(3) no
C4C Si1C C3C 108.6(3) no
C1C Si1C C3C 110.4(4) no
C2C Si1C C3C 111.1(4) no
Si1C C1C H1CA 109.5 no
Si1C C1C H1CB 109.5 no
H1CA C1C H1CB 109.5 no
Si1C C1C H1CC 109.5 no
H1CA C1C H1CC 109.5 no
H1CB C1C H1CC 109.5 no
Si1C C2C H2CA 109.5 no
Si1C C2C H2CB 109.5 no
H2CA C2C H2CB 109.5 no
Si1C C2C H2CC 109.5 no
H2CA C2C H2CC 109.5 no
H2CB C2C H2CC 109.5 no
Si1C C3C H3CA 109.5 no
Si1C C3C H3CB 109.5 no
H3CA C3C H3CB 109.5 no
Si1C C3C H3CC 109.5 no
H3CA C3C H3CC 109.5 no
H3CB C3C H3CC 109.5 no
C5C C4C Si1C 177.5(7) no
C4C C5C H5C 180.0 no

loop_
_geom_bond_atom_site_label_1
_geom_bond_atom_site_label_2
_geom_bond_site_symmetry_2
_geom_bond_distance
_geom_bond_publ_flag
Si1A C4A . 1.823(5) no
Si1A C2A . 1.854(6) no
Si1A C3A . 1.861(6) no
Si1A C1A . 1.862(6) no
C1A H1AA . 0.980 no
C1A H1AB . 0.980 no
C1A H1AC . 0.980 no
C2A H2AA . 0.980 no
C2A H2AB . 0.980 no
C2A H2AC . 0.980 no
C3A H3AA . 0.980 no
C3A H3AB . 0.980 no
C3A H3AC . 0.980 no
C4A C5A . 1.200(7) no
C5A H5A . 0.950 no
Si1B C4B . 1.836(6) no
Si1B C2B . 1.838(6) no
Si1B C1B . 1.843(6) no
Si1B C3B . 1.860(6) no
C1B H1BA . 0.980 no
C1B H1BB . 0.980 no
C1B H1BC . 0.980 no
C2B H2BA . 0.980 no
C2B H2BB . 0.980 no
C2B H2BC . 0.980 no
C3B H3BA . 0.980 no
C3B H3BB . 0.980 no
C3B H3BC . 0.980 no
C4B C5B . 1.197(8) no
C5B H5B . 0.950 no
Si1C C4C . 1.837(6) no
Si1C C1C . 1.844(6) no
Si1C C2C . 1.848(6) no
Si1C C3C . 1.854(6) no
C1C H1CA . 0.980 no
C1C H1CB . 0.980 no
C1C H1CC . 0.980 no
C2C H2CA . 0.980 no
C2C H2CB . 0.980 no
C2C H2CC . 0.980 no
C3C H3CA . 0.980 no
C3C H3CB . 0.980 no
C3C H3CC . 0.980 no
C4C C5C . 1.185(8) no
C5C H5C . 0.950 no

loop_
_cod_related_entry_id
_cod_related_entry_database
_cod_related_entry_code
1 ChemSpider 59499
